data_7204162
loop_
_publ_author_name
'Morikami, Atsushi'
'Takimiya, Kazuo'
'Aso, Yoshio'
'Otsubo, Tetsuo'

_publ_section_title
;
 Novel tellurium containing fulvalene-type electron donors,
 triselenatellurafulvalene (TSTeF) and diselenaditellurafulvalene
 (DSDTeF); synthesis, conductivities and crystal structures of their
 TCNQ complexes
;
_journal_issue 10
_journal_name_full 'Journal of Materials Chemistry'
_journal_page_first 2431
_journal_paper_doi 10.1039/b104402h
_journal_volume 11
_journal_year 2001
_chemical_compound_source synthesized
_chemical_formula_analytical 'C18 H8 N4 Se3 Te1'
_chemical_formula_sum 'C18 H8 N4 Se4'
_chemical_formula_weight 644.77
_chemical_name_common TSTeF-TCNQ
_space_group_IT_number 14
_symmetry_cell_setting monoclinic
_symmetry_Int_Tables_number 14
_symmetry_space_group_name_Hall '-P 2ybc'
_symmetry_space_group_name_H-M 'P 1 21/c 1'
_audit_creation_date 'Thu Jun 22 12:02:45 2001'
_audit_creation_method 'from TEXRAY.INF file'
_cell_angle_alpha 90
_cell_angle_beta 104.24(1)
_cell_angle_gamma 90
_cell_formula_units_Z 2
_cell_length_a 12.633(3)
_cell_length_b 3.901(3)
_cell_length_c 18.557(2)
_cell_measurement_reflns_used 25
_cell_measurement_temperature 296.2
_cell_measurement_theta_max 14.9
_cell_measurement_theta_min 14.7
_cell_volume 886.4(7)
_computing_cell_refinement 'Rigaku/AFC Diffractometer Control'
_computing_data_collection 'Rigaku/AFC Diffractometer Control'
_computing_data_reduction teXsan
_computing_publication_material teXsan
_computing_structure_refinement teXsan
_diffrn_ambient_temperature 296.2
_diffrn_measurement_device_type 'Rigaku AFC7R'
_diffrn_measurement_method \w-2\q
_diffrn_orient_matrix_UB_11 -0.05351
_diffrn_orient_matrix_UB_12 0.05405
_diffrn_orient_matrix_UB_13 0.03013
_diffrn_orient_matrix_UB_21 -0.06125
_diffrn_orient_matrix_UB_22 -0.01696
_diffrn_orient_matrix_UB_23 -0.04573
_diffrn_orient_matrix_UB_31 -0.00741
_diffrn_orient_matrix_UB_32 -0.25003
_diffrn_orient_matrix_UB_33 0.00961
_diffrn_radiation_detector 'scintillation counter'
_diffrn_radiation_monochromator graphite
_diffrn_radiation_source 'Rigaku rotating anode'
_diffrn_radiation_type 'Mo K\a'
_diffrn_radiation_wavelength 0.7107
_diffrn_reflns_av_R_equivalents 0.023
_diffrn_reflns_av_sigmaI/netI 0.027
_diffrn_reflns_limit_h_max 16
_diffrn_reflns_limit_h_min 0
_diffrn_reflns_limit_k_max 0
_diffrn_reflns_limit_k_min -5
_diffrn_reflns_limit_l_max 23
_diffrn_reflns_limit_l_min -24
_diffrn_reflns_number 2110
_diffrn_reflns_reduction_process 'Lp corrections applied'
_diffrn_reflns_theta_max 27.50
_diffrn_reflns_theta_min 3.12
_diffrn_standards_decay_% 0.47
_diffrn_standards_interval_count 150
_diffrn_standards_number 3
_exptl_absorpt_coefficient_mu 8.289
_exptl_absorpt_correction_T_max 0.998
_exptl_absorpt_correction_T_min 0.583
_exptl_absorpt_correction_type psi-scan
_exptl_absorpt_process_details '(North, Phillips & Mathews, 1968)'
_exptl_crystal_colour black
_exptl_crystal_density_diffrn 2.233
_exptl_crystal_density_method 'not measured'
_exptl_crystal_description prismatic
_exptl_crystal_F_000 560.00
_exptl_crystal_size_max 0.420
_exptl_crystal_size_mid 0.150
_exptl_crystal_size_min 0.050
_refine_diff_density_max 0.47
_refine_diff_density_min -0.61
_refine_ls_extinction_coef 0.0080(4)
_refine_ls_extinction_method 'Zachariasen(1967) type 2 Gaussian isotropic'
_refine_ls_goodness_of_fit_ref 2.881
_refine_ls_hydrogen_treatment noref
_refine_ls_matrix_type full
_refine_ls_number_constraints 1
_refine_ls_number_parameters 120
_refine_ls_number_reflns 1731
_refine_ls_number_restraints 0
_refine_ls_R_factor_all 0.0241
_refine_ls_R_factor_gt 0.0241
_refine_ls_shift/su_max 0.0177
_refine_ls_shift/su_mean 0.0039
_refine_ls_structure_factor_coef F
_refine_ls_weighting_details 'w = 1/[\s^2^(Fo) + 0.00000|Fo|^2^]'
_refine_ls_weighting_scheme calc
_refine_ls_wR_factor_gt 0.0215
_refine_ls_wR_factor_ref 0.0215
_reflns_number_gt 1731
_reflns_number_total 2022
_reflns_threshold_expression >2.0sigma(I)
_cod_data_source_file b104402h.txt
_cod_data_source_block TSTeF-TCNQ
_cod_depositor_comments
;
The following automatic conversions were performed:
'_reflns_observed_expression' tag replaced with
'_reflns_threshold_expression' tag as specified in the replacement
file
'cod-tools/trunk/perl-scripts/inputs/replacement_tags.lst'.

'_atom_site_calc_flags'
tag replaced with '_atom_site_calc_flag' tag as specified in the
replacement file
'cod-tools/trunk/perl-scripts/inputs/replacement_tags.lst'.

'_atom_type_scat_imag'
tag replaced with '_atom_type_scat_dispersion_imag' tag as specified
in the replacement file
'cod-tools/trunk/perl-scripts/inputs/replacement_tags.lst'.

Automatic conversion script
Id: cif_correct_tags 3137 2015-03-23 15:08:43Z antanas 
;
_cod_original_cell_volume 886.4(6)
_cod_original_sg_symbol_H-M 'P 21/c       '
_cod_original_formula_sum 'C18 H8 N4 Se4 '
_cod_database_code 7204162

loop_
_symmetry_equiv_pos_as_xyz
x,y,z
-x,1/2+y,1/2-z
-x,-y,-z
x,1/2-y,1/2+z

loop_
_atom_site_label
_atom_site_type_symbol
_atom_site_fract_x
_atom_site_fract_y
_atom_site_fract_z
_atom_site_U_iso_or_equiv
_atom_site_adp_type
_atom_site_occupancy
_atom_site_calc_flag
_atom_site_refinement_flags
_atom_site_disorder_assembly
_atom_site_disorder_group
Se(1) Se -0.15863(3) 0.1932(1) -0.09098(2) 0.0301(1) Uani 1.17 d P . .
Se(2) Se 0.10376(3) 0.1958(1) -0.08162(2) 0.0287(1) Uani 1.10 d P . .
N(1) N -0.6110(3) -0.079(1) -0.3107(2) 0.042(1) Uani 1.00 d . . .
N(2) N -0.2591(3) -0.107(1) -0.3130(2) 0.040(1) Uani 1.00 d . . .
C(1) C -0.0104(3) 0.073(1) -0.0339(2) 0.0226(10) Uani 1.00 d . . .
C(2) C 0.0016(3) 0.359(1) -0.1683(2) 0.035(1) Uani 1.00 d . . .
C(3) C -0.1033(3) 0.359(1) -0.1721(2) 0.036(1) Uani 1.00 d . . .
C(4) C -0.6068(3) 0.6027(10) -0.5311(2) 0.0227(10) Uani 1.00 d . . .
C(5) C -0.5859(3) 0.410(1) -0.4684(2) 0.0230(10) Uani 1.00 d . . .
C(6) C -0.4773(3) 0.298(1) -0.4334(2) 0.0209(9) Uani 1.00 d . . .
C(7) C -0.4548(3) 0.0974(10) -0.3693(2) 0.0228(10) Uani 1.00 d . . .
C(8) C -0.5402(3) -0.001(1) -0.3353(2) 0.026(1) Uani 1.00 d . . .
C(9) C -0.3466(3) -0.016(1) -0.3360(2) 0.025(1) Uani 1.00 d . . .
H(1) H 0.0344 0.4307 -0.2042 0.0442 Uiso 1.00 calc . . .
H(2) H -0.1498 0.4367 -0.2113 0.0446 Uiso 1.00 calc . . .
H(3) H -0.6793 0.6782 -0.5571 0.0299 Uiso 1.00 calc . . .
H(4) H -0.6411 0.3498 -0.4453 0.0297 Uiso 1.00 calc . . .

loop_
_atom_site_aniso_label
_atom_site_aniso_U_11
_atom_site_aniso_U_22
_atom_site_aniso_U_33
_atom_site_aniso_U_12
_atom_site_aniso_U_13
_atom_site_aniso_U_23
Se(1) 0.0227(2) 0.0338(2) 0.0329(2) -0.0006(2) 0.0052(1) 0.0021(2)
Se(2) 0.0226(2) 0.0326(2) 0.0308(2) 0.0018(2) 0.0066(1) 0.0036(2)
N(1) 0.037(2) 0.056(3) 0.036(2) -0.008(2) 0.014(2) 0.005(2)
N(2) 0.029(2) 0.053(3) 0.036(2) 0.007(2) 0.002(2) 0.006(2)
C(1) 0.015(2) 0.026(2) 0.026(2) 0.001(2) 0.004(1) 0.003(2)
C(2) 0.042(3) 0.040(3) 0.023(2) -0.002(2) 0.009(2) 0.004(2)
C(3) 0.037(2) 0.039(3) 0.025(2) 0.005(2) -0.006(2) 0.003(2)
C(4) 0.014(2) 0.026(2) 0.026(2) -0.001(2) 0.000(1) -0.001(2)
C(5) 0.016(2) 0.030(2) 0.023(2) 0.000(2) 0.006(1) 0.002(2)
C(6) 0.018(2) 0.024(2) 0.021(2) -0.002(2) 0.005(1) -0.003(2)
C(7) 0.018(2) 0.025(2) 0.024(2) -0.001(2) 0.002(1) -0.002(2)
C(8) 0.026(2) 0.030(2) 0.020(2) 0.003(2) 0.000(2) 0.003(2)
C(9) 0.026(2) 0.028(2) 0.020(2) 0.000(2) 0.004(2) 0.002(2)

loop_
_atom_type_symbol
_atom_type_description
_atom_type_scat_dispersion_real
_atom_type_scat_dispersion_imag
_atom_type_scat_source
C C 0.003 0.002
;International Tables for Crystallography
(1992, Vol. C, Tables 4.2.6.8 and 6.1.1.1)
;
H H 0.000 0.000
;International Tables for Crystallography
(1992, Vol. C, Table 6.1.1.2)
;
N N 0.006 0.003
;International Tables for Crystallography
(1992, Vol. C, Tables 4.2.6.8 and 6.1.1.1)
;
Se Se -0.093 2.226
;International Tables for Crystallography
(1992, Vol. C, Tables 4.2.6.8 and 6.1.1.1)
;

loop_
_geom_angle_atom_site_label_1
_geom_angle_atom_site_label_2
_geom_angle_atom_site_label_3
_geom_angle
_geom_angle_site_symmetry_1
_geom_angle_site_symmetry_2
_geom_angle_site_symmetry_3
_geom_angle_publ_flag
C(1) Se(1) C(3) 91.2(1) 1_555 1_555 1_555 yes
C(1) Se(2) C(2) 92.4(2) 1_555 1_555 1_555 yes
Se(1) C(1) Se(2) 114.5(2) 1_555 1_555 1_555 yes
Se(1) C(1) C(1) 123.0(3) 1_555 1_555 3_555 yes
Se(2) C(1) C(1) 122.5(4) 1_555 1_555 3_555 yes
Se(2) C(2) C(3) 120.8(3) 1_555 1_555 1_555 yes
Se(2) C(2) H(1) 112.6(3) 1_555 1_555 1_555 no
C(3) C(2) H(1) 126.5(4) 1_555 1_555 1_555 no
Se(1) C(3) C(2) 121.0(3) 1_555 1_555 1_555 yes
Se(1) C(3) H(2) 118.1(4) 1_555 1_555 1_555 no
C(2) C(3) H(2) 120.9(4) 1_555 1_555 1_555 no
C(5) C(4) C(6) 122.3(3) 1_555 1_555 3_464 yes
C(5) C(4) H(3) 123.9(4) 1_555 1_555 1_555 no
C(6) C(4) H(3) 113.8(3) 3_464 1_555 1_555 no
C(4) C(5) C(6) 121.4(3) 1_555 1_555 1_555 yes
C(4) C(5) H(4) 121.6(4) 1_555 1_555 1_555 no
C(6) C(5) H(4) 117.0(3) 1_555 1_555 1_555 no
C(4) C(6) C(5) 116.3(3) 3_464 1_555 1_555 yes
C(4) C(6) C(7) 121.7(3) 3_464 1_555 1_555 yes
C(5) C(6) C(7) 122.0(3) 1_555 1_555 1_555 yes
C(6) C(7) C(8) 120.6(3) 1_555 1_555 1_555 yes
C(6) C(7) C(9) 121.1(3) 1_555 1_555 1_555 yes
C(8) C(7) C(9) 118.2(3) 1_555 1_555 1_555 yes
N(1) C(8) C(7) 177.4(4) 1_555 1_555 1_555 yes
N(2) C(9) C(7) 176.4(4) 1_555 1_555 1_555 yes

loop_
_geom_bond_atom_site_label_1
_geom_bond_atom_site_label_2
_geom_bond_distance
_geom_bond_site_symmetry_1
_geom_bond_site_symmetry_2
_geom_bond_publ_flag
Se(1) C(1) 1.967(3) 1_555 1_555 yes
Se(1) C(3) 1.921(4) 1_555 1_555 yes
Se(2) C(1) 1.929(3) 1_555 1_555 yes
Se(2) C(2) 1.906(4) 1_555 1_555 yes
N(1) C(8) 1.141(4) 1_555 1_555 yes
N(2) C(9) 1.138(4) 1_555 1_555 yes
C(1) C(1) 1.348(6) 1_555 3_555 yes
C(2) C(3) 1.309(5) 1_555 1_555 yes
C(2) H(1) 0.912 1_555 1_555 no
C(3) H(2) 0.870 1_555 1_555 no
C(4) C(5) 1.356(5) 1_555 1_555 yes
C(4) C(6) 1.435(4) 1_555 3_464 yes
C(4) H(3) 0.969 1_555 1_555 no
C(5) C(6) 1.435(4) 1_555 1_555 yes
C(5) H(4) 0.933 1_555 1_555 no
C(6) C(7) 1.392(5) 1_555 1_555 yes
C(7) C(8) 1.431(5) 1_555 1_555 yes
C(7) C(9) 1.425(5) 1_555 1_555 yes

loop_
_geom_contact_atom_site_label_1
_geom_contact_atom_site_label_2
_geom_contact_distance
_geom_contact_site_symmetry_1
_geom_contact_site_symmetry_2
_geom_contact_publ_flag
Se(1) N(1) 3.158(4) 1_555 2_454 ?
Se(2) N(2) 3.187(3) 1_555 2_554 ?
N(1) C(8) 3.339(5) 1_555 2_444 ?
N(1) C(9) 3.365(5) 1_555 2_444 ?
N(1) C(7) 3.476(5) 1_555 2_444 ?
N(1) C(3) 3.552(5) 1_555 2_444 ?
N(2) C(2) 3.359(5) 1_555 2_544 ?
N(2) C(3) 3.390(5) 1_555 1_555 ?
N(2) C(3) 3.539(5) 1_555 1_545 ?
N(2) C(4) 3.545(5) 1_555 3_454 ?
C(1) C(1) 3.544(8) 1_555 3_565 ?
C(2) C(2) 3.599(6) 1_555 2_554 ?
C(2) C(2) 3.599(6) 1_555 2_544 ?
C(4) C(9) 3.309(5) 1_555 3_454 ?
C(4) C(5) 3.345(5) 1_555 1_565 ?
C(4) C(6) 3.444(5) 1_555 1_565 ?
C(4) C(7) 3.491(5) 1_555 3_454 ?
C(5) C(8) 3.319(5) 1_555 1_565 ?
C(5) C(7) 3.438(5) 1_555 1_565 ?
C(5) C(6) 3.506(5) 1_555 3_454 ?
C(6) C(7) 3.325(5) 1_555 1_565 ?
C(6) C(6) 3.338(7) 1_555 3_454 ?
C(6) C(9) 3.418(5) 1_555 1_565 ?
C(6) C(8) 3.485(5) 1_555 1_565 ?

loop_
_geom_torsion_atom_site_label_1
_geom_torsion_atom_site_label_2
_geom_torsion_atom_site_label_3
_geom_torsion_atom_site_label_4
_geom_torsion
_geom_torsion_site_symmetry_1
_geom_torsion_site_symmetry_2
_geom_torsion_site_symmetry_3
_geom_torsion_site_symmetry_4
_geom_torsion_publ_flag
Se(1) C(1) Se(2) C(2) -3.2(2) 1_555 1_555 1_555 1_555 yes
Se(1) C(1) C(1) Se(1) 180.0 1_555 1_555 3_555 3_555 yes
Se(1) C(1) C(1) Se(2) 1.9(7) 1_555 1_555 3_555 3_555 yes
Se(1) C(3) C(2) Se(2) -0.5(6) 1_555 1_555 1_555 1_555 yes
Se(2) C(1) Se(1) C(3) 3.0(2) 1_555 1_555 1_555 1_555 yes
Se(2) C(1) C(1) Se(2) -180.0 1_555 1_555 3_555 3_555 yes
N(1) C(8) C(7) C(6) 32(10) 1_555 1_555 1_555 1_555 yes
N(1) C(8) C(7) C(9) -147(10) 1_555 1_555 1_555 1_555 yes
N(2) C(9) C(7) C(6) -30(7) 1_555 1_555 1_555 1_555 yes
N(2) C(9) C(7) C(8) 148(7) 1_555 1_555 1_555 1_555 yes
C(1) Se(1) C(3) C(2) -1.6(4) 1_555 1_555 1_555 1_555 yes
C(1) Se(2) C(2) C(3) 2.3(4) 1_555 1_555 1_555 1_555 yes
C(1) C(1) Se(1) C(3) 178.7(5) 1_555 3_555 3_555 3_555 yes
C(1) C(1) Se(2) C(2) -178.5(5) 1_555 3_555 3_555 3_555 yes
C(4) C(5) C(6) C(7) -179.5(4) 1_555 1_555 1_555 1_555 yes
C(4) C(6) C(7) C(8) 179.5(4) 1_555 3_464 3_464 3_464 yes
C(4) C(6) C(7) C(9) -0.4(6) 1_555 3_464 3_464 3_464 yes
C(5) C(4) C(6) C(7) -179.5(4) 1_555 1_555 3_464 3_464 yes
C(5) C(6) C(7) C(8) -0.9(6) 1_555 1_555 1_555 1_555 yes
C(5) C(6) C(7) C(9) 179.0(4) 1_555 1_555 1_555 1_555 yes
